data_7014932
loop_
_publ_author_name
'Deacon, Glen B.'
'Junk, Peter C.'
'Urbatsch, Aron'

_publ_section_title
;
 Divalent metal complexes (Ca, Sr, Ba, Yb) of the unsymmetrical
 3-(2'-thienyl)-5-(trifluoromethyl)pyrazolate ligand.
;
_journal_issue 7
_journal_name_full 'Dalton transactions (Cambridge, England : 2003)'
_journal_page_first 1601
_journal_page_last 1609
_journal_paper_doi 10.1039/c0dt01289k
_journal_volume 40
_journal_year 2011
_chemical_formula_moiety
;
C32 H40 Ba F6 N4 O4 S2
;
_chemical_formula_sum 'C32 H40 Ba F6 N4 O4 S2'
_chemical_formula_weight 860.14
_chemical_name_common (Ba(ttfpz)2(thf)4)
_chemical_name_systematic
;
[Ba(ttfpz)2(thf)4]
;
_space_group_IT_number 29
_symmetry_cell_setting orthorhombic
_symmetry_space_group_name_Hall 'P 2c -2ac'
_symmetry_space_group_name_H-M 'P c a 21'
_atom_sites_solution_hydrogens geom
_atom_sites_solution_primary direct
_atom_sites_solution_secondary difmap
_audit_creation_method SHELXL-97
_cell_angle_alpha 90.00
_cell_angle_beta 90.00
_cell_angle_gamma 90.00
_cell_formula_units_Z 4
_cell_length_a 18.7660(3)
_cell_length_b 10.2146(2)
_cell_length_c 19.2620(4)
_cell_measurement_reflns_used 94905
_cell_measurement_temperature 123(1)
_cell_measurement_theta_max 27.50
_cell_measurement_theta_min 2.11
_cell_volume 3692.28(12)
_computing_cell_refinement 'Bruker SMART (Bruker)'
_computing_data_collection 'Bruker SMART (Bruker)'
_computing_data_reduction 'Bruker SAINT (Bruker)'
_computing_molecular_graphics 'X-Seed (Barbour, 1999)'
_computing_publication_material 'CIFTAB (Sheldrick, 1997)'
_computing_structure_refinement 'SHELXL-97 (Sheldrick, 1997)'
_computing_structure_solution 'SHELXS-97 (Sheldrick, 1990)'
_diffrn_ambient_temperature 123(1)
_diffrn_measured_fraction_theta_full 1.000
_diffrn_measured_fraction_theta_max 1.000
_diffrn_measurement_device_type 'Bruker X8 Apex II CCD'
_diffrn_measurement_method 'phi and omega scans'
_diffrn_radiation_monochromator graphite
_diffrn_radiation_source 'fine-focus sealed tube'
_diffrn_radiation_type MoK\a
_diffrn_radiation_wavelength 0.71073
_diffrn_reflns_av_R_equivalents 0.0360
_diffrn_reflns_av_sigmaI/netI 0.0170
_diffrn_reflns_limit_h_max 24
_diffrn_reflns_limit_h_min -24
_diffrn_reflns_limit_k_max 13
_diffrn_reflns_limit_k_min -13
_diffrn_reflns_limit_l_max 25
_diffrn_reflns_limit_l_min -25
_diffrn_reflns_number 94905
_diffrn_reflns_theta_full 27.50
_diffrn_reflns_theta_max 27.50
_diffrn_reflns_theta_min 2.11
_diffrn_standards_number 0
_exptl_absorpt_coefficient_mu 1.259
_exptl_absorpt_correction_T_max 0.8336
_exptl_absorpt_correction_T_min 0.7038
_exptl_absorpt_correction_type multi-scan
_exptl_absorpt_process_details SADABS
_exptl_crystal_colour yellow
_exptl_crystal_density_diffrn 1.547
_exptl_crystal_density_method 'not measured'
_exptl_crystal_description block
_exptl_crystal_F_000 1736
_exptl_crystal_size_max 0.30
_exptl_crystal_size_mid 0.20
_exptl_crystal_size_min 0.15
_refine_diff_density_max 2.042
_refine_diff_density_min -1.242
_refine_diff_density_rms 0.093
_refine_ls_abs_structure_details 'Flack H D (1983), Acta Cryst. A39, 876-881'
_refine_ls_abs_structure_Flack 0.539(17)
_refine_ls_extinction_expression Fc^*^=kFc[1+0.001xFc^2^\l^3^/sin(2\q)]^-1/4^
_refine_ls_extinction_method none
_refine_ls_goodness_of_fit_ref 1.052
_refine_ls_hydrogen_treatment constr
_refine_ls_matrix_type full
_refine_ls_number_parameters 481
_refine_ls_number_reflns 8484
_refine_ls_number_restraints 52
_refine_ls_restrained_S_all 1.148
_refine_ls_R_factor_all 0.0365
_refine_ls_R_factor_gt 0.0339
_refine_ls_shift/su_max 0.001
_refine_ls_shift/su_mean 0.000
_refine_ls_structure_factor_coef Fsqd
_refine_ls_weighting_details 'calc w=1/[\s^2^(Fo^2^)+(0.2000P)^2^+0.0000P] where P=(Fo^2^+2Fc^2^)/3'
_refine_ls_weighting_scheme calc
_refine_ls_wR_factor_gt 0.0958
_refine_ls_wR_factor_ref 0.0986
_reflns_number_gt 8041
_reflns_number_total 8484
_reflns_threshold_expression >2sigma(I)
_cod_data_source_file C0DT01289K.TXT
_cod_data_source_block compound4
_cod_depositor_comments
;
The following automatic conversions were performed:
'_exptl_absorpt_correction_type' value 'Multi-scan' changed to
'multi-scan' according to
'/home/saulius/struct/CIF-dictionaries/cif_core.dic' dictionary named
'cif_core.dic' version 2.4.1 from 2010-06-29.

Automatic conversion script
Id: cif_fix_enum 1555 2011-01-17 13:19:09Z saulius 
;
_cod_original_sg_symbol_H-M Pca21
_cod_database_code 7014932

loop_
_symmetry_equiv_pos_as_xyz
'x, y, z'
'-x, -y, z+1/2'
'-x+1/2, y, z+1/2'
'x+1/2, -y, z'

loop_
_atom_site_label
_atom_site_type_symbol
_atom_site_fract_x
_atom_site_fract_y
_atom_site_fract_z
_atom_site_U_iso_or_equiv
_atom_site_adp_type
_atom_site_occupancy
_atom_site_symmetry_multiplicity
_atom_site_calc_flag
_atom_site_refinement_flags
_atom_site_disorder_assembly
_atom_site_disorder_group
Ba1 Ba 0.128557(9) 0.299686(18) 0.17547(3) 0.02437(7) Uani 1 1 d . B .
S1 S -0.04095(8) 0.54162(17) 0.02852(9) 0.0539(4) Uani 1 1 d D B .
S2 S 0.28862(6) 0.54125(12) 0.32916(8) 0.0401(3) Uani 1 1 d . B .
F1 F 0.0030(2) -0.1231(3) -0.0169(2) 0.0657(10) Uani 1 1 d . B .
F2 F 0.1118(2) -0.0747(4) -0.0031(2) 0.0643(10) Uani 1 1 d . B .
F3 F 0.0476(3) -0.1132(4) 0.0863(2) 0.0878(16) Uani 1 1 d . B .
F4 F 0.2577(2) -0.1291(3) 0.3647(3) 0.0789(14) Uani 1 1 d . B .
F5 F 0.1494(2) -0.0856(3) 0.3461(2) 0.0614(10) Uani 1 1 d . B .
F6 F 0.2183(3) -0.1252(4) 0.2618(2) 0.0802(14) Uani 1 1 d . B .
O1 O 0.20596(18) 0.4979(4) 0.1176(2) 0.0458(9) Uani 1 1 d . . .
O2 O 0.2416(2) 0.1925(4) 0.10597(19) 0.0463(10) Uani 1 1 d . . .
O3 O 0.0119(2) 0.2079(4) 0.2455(2) 0.0484(10) Uani 1 1 d . . .
O4 O 0.0592(2) 0.5228(4) 0.2149(2) 0.0481(9) Uani 1 1 d . . .
N1 N 0.03238(19) 0.2856(4) 0.0651(2) 0.0278(7) Uani 1 1 d . . .
N2 N 0.0598(2) 0.1635(4) 0.0740(2) 0.0318(8) Uani 1 1 d . B .
N3 N 0.22420(18) 0.2795(3) 0.28554(19) 0.0244(7) Uani 1 1 d . . .
N4 N 0.19590(18) 0.1574(4) 0.27762(19) 0.0265(7) Uani 1 1 d . B .
C1 C -0.0181(2) 0.2793(4) 0.0148(2) 0.0265(8) Uani 1 1 d . B .
C2 C -0.0237(2) 0.1517(5) -0.0103(2) 0.0324(9) Uani 1 1 d . . .
H2 H -0.0540 0.1188 -0.0457 0.039 Uiso 1 1 calc R B .
C3 C 0.0264(2) 0.0839(5) 0.0298(2) 0.0315(9) Uani 1 1 d . B .
C4 C -0.0555(2) 0.3961(5) -0.0080(2) 0.0296(9) Uani 1 1 d DU . .
C5 C -0.1090(2) 0.4078(3) -0.06515(17) 0.0229(8) Uani 1 1 d DU B .
H5A H -0.1281 0.3393 -0.0928 0.028 Uiso 1 1 calc R . .
C6 C -0.1260(3) 0.5504(7) -0.0694(4) 0.0571(17) Uani 1 1 d DU . .
H6A H -0.1580 0.5858 -0.1027 0.069 Uiso 1 1 calc R B .
C7 C -0.0930(3) 0.6223(5) -0.0235(3) 0.0423(12) Uani 1 1 d DU B .
H7A H -0.0990 0.7145 -0.0207 0.051 Uiso 1 1 calc R . .
C8 C 0.0467(3) -0.0558(5) 0.0259(3) 0.0435(11) Uani 1 1 d . . .
C9 C 0.2787(2) 0.2712(4) 0.3306(2) 0.0224(7) Uani 1 1 d . B .
C10 C 0.2871(2) 0.1427(4) 0.3530(2) 0.0283(8) Uani 1 1 d . . .
H10 H 0.3213 0.1085 0.3845 0.034 Uiso 1 1 calc R B .
C11 C 0.2337(2) 0.0771(4) 0.3184(2) 0.0284(8) Uani 1 1 d . B .
C12 C 0.3183(2) 0.3875(4) 0.3512(2) 0.0235(7) Uani 1 1 d U . .
C13 C 0.3846(3) 0.3898(5) 0.3918(2) 0.0281(9) Uani 1 1 d U B .
H13 H 0.4100 0.3167 0.4095 0.034 Uiso 1 1 calc R . .
C14 C 0.4031(3) 0.5285(5) 0.3990(3) 0.0403(11) Uani 1 1 d DU . .
H14 H 0.4451 0.5559 0.4224 0.048 Uiso 1 1 calc R B .
C15 C 0.3580(3) 0.6138(5) 0.3711(3) 0.0403(11) Uani 1 1 d DU B .
H15 H 0.3639 0.7060 0.3742 0.048 Uiso 1 1 calc R . .
C16 C 0.2153(3) -0.0636(5) 0.3223(3) 0.0403(11) Uani 1 1 d . . .
C17 C 0.1874(4) 0.5741(7) 0.0579(4) 0.0659(17) Uani 1 1 d U . .
H17A H 0.1364 0.5990 0.0595 0.079 Uiso 1 1 calc R . .
H17B H 0.1961 0.5237 0.0148 0.079 Uiso 1 1 calc R . .
C18 C 0.2331(5) 0.6925(8) 0.0599(6) 0.082(2) Uani 1 1 d U . .
H18A H 0.2049 0.7706 0.0729 0.099 Uiso 1 1 calc R . .
H18B H 0.2555 0.7081 0.0141 0.099 Uiso 1 1 calc R . .
C19 C 0.2909(3) 0.6624(7) 0.1161(5) 0.0660(18) Uani 1 1 d U . .
H19A H 0.3394 0.6826 0.0989 0.079 Uiso 1 1 calc R . .
H19B H 0.2820 0.7122 0.1593 0.079 Uiso 1 1 calc R . .
C20 C 0.2812(3) 0.5181(6) 0.1272(3) 0.0475(13) Uani 1 1 d . . .
H20A H 0.3091 0.4672 0.0929 0.057 Uiso 1 1 calc R . .
H20B H 0.2961 0.4924 0.1745 0.057 Uiso 1 1 calc R . .
C21 C 0.2431(3) 0.1767(6) 0.0313(3) 0.0388(10) Uani 1 1 d . B .
H21A H 0.2595 0.2581 0.0084 0.047 Uiso 1 1 calc R . .
H21B H 0.1952 0.1541 0.0134 0.047 Uiso 1 1 calc R . .
C22 C 0.2952(3) 0.0657(6) 0.0186(3) 0.0454(12) Uani 1 1 d . . .
H22A H 0.2697 -0.0188 0.0148 0.054 Uiso 1 1 calc R A 1
H22B H 0.3224 0.0807 -0.0247 0.054 Uiso 1 1 calc R A 1
C23 C 0.3444(10) 0.065(2) 0.0807(10) 0.055(4) Uani 0.60(3) 1 d P B 1
H23A H 0.3819 0.1332 0.0767 0.065 Uiso 0.60(3) 1 calc PR B 1
H23B H 0.3670 -0.0213 0.0877 0.065 Uiso 0.60(3) 1 calc PR B 1
C23A C 0.3232(15) 0.032(2) 0.0930(12) 0.041(5) Uani 0.40(3) 1 d P B 2
H23C H 0.2950 -0.0393 0.1148 0.050 Uiso 0.40(3) 1 calc PR B 2
H23D H 0.3742 0.0070 0.0926 0.050 Uiso 0.40(3) 1 calc PR B 2
C24 C 0.2915(8) 0.0973(18) 0.1388(6) 0.047(4) Uani 0.60(3) 1 d P B 1
H24A H 0.2659 0.0176 0.1541 0.057 Uiso 0.60(3) 1 calc PR B 1
H24B H 0.3160 0.1368 0.1791 0.057 Uiso 0.60(3) 1 calc PR B 1
C24A C 0.3111(7) 0.161(2) 0.1280(7) 0.030(4) Uani 0.40(3) 1 d P B 2
H24C H 0.3137 0.1527 0.1791 0.036 Uiso 0.40(3) 1 calc PR B 2
H24D H 0.3461 0.2272 0.1123 0.036 Uiso 0.40(3) 1 calc PR B 2
C25 C -0.0575(7) 0.1869(11) 0.2205(7) 0.022(3) Uani 0.56(5) 1 d P B 3
H25A H -0.0588 0.1924 0.1692 0.027 Uiso 0.56(5) 1 calc PR B 3
H25B H -0.0909 0.2524 0.2400 0.027 Uiso 0.56(5) 1 calc PR B 3
C25A C -0.048(2) 0.146(6) 0.2055(17) 0.089(12) Uani 0.44(5) 1 d P B 4
H25C H -0.0812 0.2126 0.1876 0.107 Uiso 0.44(5) 1 calc PR B 4
H25D H -0.0293 0.0937 0.1660 0.107 Uiso 0.44(5) 1 calc PR B 4
C26 C -0.0776(12) 0.044(2) 0.2460(10) 0.036(4) Uani 0.56(5) 1 d P B 3
H26A H -0.1298 0.0289 0.2471 0.043 Uiso 0.56(5) 1 calc PR B 3
H26B H -0.0541 -0.0252 0.2182 0.043 Uiso 0.56(5) 1 calc PR B 3
C26A C -0.077(2) 0.075(5) 0.248(2) 0.084(14) Uani 0.44(5) 1 d P B 4
H26C H -0.0814 -0.0132 0.2269 0.100 Uiso 0.44(5) 1 calc PR B 4
H26D H -0.1263 0.1083 0.2543 0.100 Uiso 0.44(5) 1 calc PR B 4
C27 C -0.0451(3) 0.0575(5) 0.3196(3) 0.0412(11) Uani 1 1 d . . .
H27A H -0.0824 0.0823 0.3534 0.049 Uiso 1 1 calc R B 3
H27B H -0.0238 -0.0267 0.3345 0.049 Uiso 1 1 calc R B 3
C28 C 0.0115(3) 0.1626(6) 0.3160(3) 0.0420(11) Uani 1 1 d . B .
H28A H 0.0000 0.2353 0.3481 0.050 Uiso 1 1 calc R . .
H28B H 0.0587 0.1263 0.3287 0.050 Uiso 1 1 calc R . .
C29 C -0.0169(3) 0.5334(6) 0.2209(3) 0.0446(12) Uani 1 1 d . B .
H29A H -0.0337 0.4953 0.2652 0.053 Uiso 1 1 calc R . .
H29B H -0.0409 0.4880 0.1819 0.053 Uiso 1 1 calc R . .
C30 C -0.0313(3) 0.6793(6) 0.2185(3) 0.0490(13) Uani 1 1 d . . .
H30A H -0.0343 0.7112 0.1700 0.059 Uiso 1 1 calc R B .
H30B H -0.0760 0.7016 0.2431 0.059 Uiso 1 1 calc R . .
C31 C 0.0327(3) 0.7353(6) 0.2552(3) 0.0531(14) Uani 1 1 d . B .
H31A H 0.0419 0.8266 0.2405 0.064 Uiso 1 1 calc R . .
H31B H 0.0263 0.7330 0.3062 0.064 Uiso 1 1 calc R . .
C32 C 0.0920(3) 0.6459(6) 0.2328(4) 0.0554(15) Uani 1 1 d . B .
H32A H 0.1173 0.6830 0.1922 0.066 Uiso 1 1 calc R . .
H32B H 0.1268 0.6338 0.2710 0.066 Uiso 1 1 calc R . .

loop_
_atom_site_aniso_label
_atom_site_aniso_U_11
_atom_site_aniso_U_22
_atom_site_aniso_U_33
_atom_site_aniso_U_23
_atom_site_aniso_U_13
_atom_site_aniso_U_12
Ba1 0.02041(10) 0.02778(11) 0.02491(11) -0.00012(14) -0.00347(12) 0.00058(7)
S1 0.0474(8) 0.0600(9) 0.0543(8) -0.0020(7) 0.0042(6) 0.0038(6)
S2 0.0337(6) 0.0317(6) 0.0549(7) 0.0033(5) -0.0057(5) -0.0026(4)
F1 0.076(3) 0.0413(18) 0.080(3) -0.0167(18) -0.016(2) -0.0126(17)
F2 0.058(2) 0.049(2) 0.087(3) -0.0101(19) 0.002(2) 0.0103(18)
F3 0.167(5) 0.045(2) 0.051(2) 0.0149(18) 0.015(3) 0.012(3)
F4 0.082(3) 0.0297(16) 0.125(4) 0.021(2) -0.042(3) 0.0018(17)
F5 0.057(2) 0.0360(17) 0.091(3) 0.0090(17) 0.016(2) -0.0149(16)
F6 0.135(4) 0.0380(19) 0.067(3) -0.0217(18) 0.028(3) -0.023(2)
O1 0.0348(17) 0.054(2) 0.049(2) 0.0185(18) -0.0023(15) -0.0114(16)
O2 0.0340(18) 0.072(3) 0.0329(18) -0.0157(17) -0.0048(15) 0.0205(17)
O3 0.0281(17) 0.073(3) 0.044(2) 0.0139(19) -0.0025(15) -0.0124(16)
O4 0.0392(18) 0.044(2) 0.061(2) -0.0158(18) 0.0047(17) 0.0078(16)
N1 0.0233(17) 0.0340(19) 0.0260(17) 0.0009(14) -0.0022(14) -0.0018(13)
N2 0.0280(18) 0.0356(19) 0.0319(19) -0.0047(16) -0.0021(15) 0.0000(15)
N3 0.0200(15) 0.0268(16) 0.0265(16) 0.0010(13) -0.0022(13) -0.0007(12)
N4 0.0251(16) 0.0236(16) 0.0308(18) -0.0003(14) -0.0005(14) -0.0004(13)
C1 0.0222(18) 0.037(2) 0.0199(18) -0.0009(15) 0.0001(14) -0.0059(16)
C2 0.030(2) 0.038(2) 0.029(2) 0.0017(18) -0.0047(17) -0.0091(18)
C3 0.033(2) 0.032(2) 0.029(2) 0.0023(18) 0.0002(17) -0.0072(18)
C4 0.0241(19) 0.038(2) 0.0264(19) 0.0012(17) -0.0048(15) -0.0059(17)
C5 0.041(2) 0.0140(16) 0.0142(16) 0.0050(13) -0.0070(16) 0.0084(15)
C6 0.044(3) 0.067(4) 0.061(4) 0.025(3) -0.025(3) -0.006(2)
C7 0.030(3) 0.038(3) 0.058(3) -0.001(2) 0.009(2) 0.005(2)
C8 0.050(3) 0.033(2) 0.048(3) -0.003(2) -0.006(2) -0.004(2)
C9 0.0218(17) 0.0243(17) 0.0211(17) -0.0010(15) 0.0029(14) 0.0025(14)
C10 0.028(2) 0.028(2) 0.029(2) 0.0019(16) 0.0001(16) 0.0072(16)
C11 0.028(2) 0.027(2) 0.030(2) 0.0011(17) 0.0034(16) 0.0034(16)
C12 0.0233(18) 0.0249(18) 0.0223(18) 0.0027(14) -0.0009(14) 0.0036(14)
C13 0.025(2) 0.031(2) 0.027(2) -0.0045(17) 0.0039(17) -0.0085(17)
C14 0.040(3) 0.043(3) 0.038(2) -0.005(2) -0.011(2) -0.008(2)
C15 0.037(2) 0.026(2) 0.057(3) -0.004(2) 0.011(2) -0.0076(18)
C16 0.042(3) 0.029(2) 0.050(3) 0.000(2) 0.001(2) 0.0025(19)
C17 0.063(4) 0.070(4) 0.065(4) 0.023(3) -0.020(3) -0.009(3)
C18 0.068(4) 0.073(4) 0.106(5) 0.035(4) 0.006(4) -0.007(3)
C19 0.047(3) 0.053(3) 0.098(5) -0.015(3) 0.022(3) -0.012(3)
C20 0.031(2) 0.065(3) 0.047(3) 0.003(3) 0.002(2) -0.005(2)
C21 0.033(2) 0.052(3) 0.031(2) 0.000(2) 0.0003(19) 0.006(2)
C22 0.054(3) 0.050(3) 0.032(3) -0.007(2) 0.005(2) 0.004(2)
C23 0.057(9) 0.061(10) 0.046(7) 0.010(6) 0.015(6) 0.015(7)
C23A 0.056(14) 0.038(10) 0.030(9) -0.004(7) -0.003(8) 0.021(8)
C24 0.050(6) 0.051(8) 0.042(5) -0.001(5) 0.006(4) 0.018(6)
C24A 0.026(6) 0.042(9) 0.023(5) 0.001(5) -0.004(4) 0.003(6)
C25 0.014(4) 0.031(5) 0.022(5) -0.001(3) 0.001(3) 0.003(3)
C25A 0.060(17) 0.15(3) 0.052(13) 0.004(16) -0.006(10) -0.05(2)
C26 0.051(7) 0.029(8) 0.029(6) 0.004(4) 0.000(5) -0.019(5)
C26A 0.11(2) 0.05(2) 0.088(19) 0.017(13) -0.051(16) -0.052(15)
C27 0.052(3) 0.037(2) 0.034(2) 0.003(2) 0.008(2) -0.005(2)
C28 0.029(2) 0.059(3) 0.038(3) 0.000(2) -0.0009(19) 0.001(2)
C29 0.040(3) 0.049(3) 0.045(3) 0.001(2) 0.012(2) 0.003(2)
C30 0.043(3) 0.047(3) 0.057(3) 0.003(2) 0.010(2) 0.012(2)
C31 0.060(4) 0.043(3) 0.057(4) -0.016(3) 0.000(3) 0.014(3)
C32 0.046(3) 0.043(3) 0.077(4) -0.021(3) 0.000(3) 0.001(2)

loop_
_atom_type_symbol
_atom_type_description
_atom_type_scat_dispersion_real
_atom_type_scat_dispersion_imag
_atom_type_scat_source
C C 0.0033 0.0016 'International Tables Vol C Tables 4.2.6.8 and 6.1.1.4'
H H 0.0000 0.0000 'International Tables Vol C Tables 4.2.6.8 and 6.1.1.4'
N N 0.0061 0.0033 'International Tables Vol C Tables 4.2.6.8 and 6.1.1.4'
F F 0.0171 0.0103 'International Tables Vol C Tables 4.2.6.8 and 6.1.1.4'
S S 0.1246 0.1234 'International Tables Vol C Tables 4.2.6.8 and 6.1.1.4'
Ba Ba -0.3244 2.2819 'International Tables Vol C Tables 4.2.6.8 and 6.1.1.4'
O O 0.0106 0.0060 'International Tables Vol C Tables 4.2.6.8 and 6.1.1.4'

loop_
_geom_angle_atom_site_label_1
_geom_angle_atom_site_label_2
_geom_angle_atom_site_label_3
_geom_angle
_geom_angle_site_symmetry_1
_geom_angle_site_symmetry_3
_geom_angle_publ_flag
N2 Ba1 O1 109.75(13) . . ?
N2 Ba1 O4 113.56(12) . . ?
O1 Ba1 O4 75.43(13) . . ?
N2 Ba1 O2 79.15(11) . . ?
O1 Ba1 O2 71.61(12) . . ?
O4 Ba1 O2 147.03(13) . . ?
N2 Ba1 O3 78.44(12) . . ?
O1 Ba1 O3 151.75(13) . . ?
O4 Ba1 O3 76.56(13) . . ?
O2 Ba1 O3 136.38(12) . . ?
N2 Ba1 N4 117.42(10) . . ?
O1 Ba1 N4 116.04(11) . . ?
O4 Ba1 N4 117.41(12) . . ?
O2 Ba1 N4 77.45(11) . . ?
O3 Ba1 N4 80.46(11) . . ?
N2 Ba1 N3 144.44(11) . . ?
O1 Ba1 N3 91.31(11) . . ?
O4 Ba1 N3 99.04(11) . . ?
O2 Ba1 N3 80.99(11) . . ?
O3 Ba1 N3 96.60(11) . . ?
N4 Ba1 N3 28.50(10) . . ?
N2 Ba1 N1 28.51(11) . . ?
O1 Ba1 N1 94.09(11) . . ?
O4 Ba1 N1 86.95(11) . . ?
O2 Ba1 N1 96.19(11) . . ?
O3 Ba1 N1 80.82(11) . . ?
N4 Ba1 N1 144.43(11) . . ?
N3 Ba1 N1 172.79(9) . . ?
C7 S1 C4 95.4(2) . . ?
C15 S2 C12 91.8(2) . . ?
C17 O1 C20 105.3(4) . . ?
C17 O1 Ba1 127.0(3) . . ?
C20 O1 Ba1 125.2(3) . . ?
C24A O2 C21 104.8(6) . . ?
C24A O2 C24 30.9(6) . . ?
C21 O2 C24 109.6(5) . . ?
C24A O2 Ba1 131.4(5) . . ?
C21 O2 Ba1 123.1(3) . . ?
C24 O2 Ba1 122.7(5) . . ?
C25 O3 C28 105.6(6) . . ?
C25 O3 C25A 21(2) . . ?
C28 O3 C25A 110.1(12) . . ?
C25 O3 Ba1 128.7(6) . . ?
C28 O3 Ba1 125.5(3) . . ?
C25A O3 Ba1 119.4(14) . . ?
C29 O4 C32 109.9(4) . . ?
C29 O4 Ba1 124.0(3) . . ?
C32 O4 Ba1 126.2(3) . . ?
C1 N1 N2 108.1(4) . . ?
C1 N1 Ba1 176.0(3) . . ?
N2 N1 Ba1 73.0(2) . . ?
C3 N2 N1 107.5(4) . . ?
C3 N2 Ba1 172.7(3) . . ?
N1 N2 Ba1 78.5(2) . . ?
C9 N3 N4 108.1(3) . . ?
C9 N3 Ba1 170.6(3) . . ?
N4 N3 Ba1 74.4(2) . . ?
C11 N4 N3 106.7(3) . . ?
C11 N4 Ba1 170.3(3) . . ?
N3 N4 Ba1 77.1(2) . . ?
N1 C1 C2 110.1(4) . . ?
N1 C1 C4 121.0(4) . . ?
C2 C1 C4 128.8(4) . . ?
C1 C2 C3 102.7(4) . . ?
N2 C3 C2 111.5(4) . . ?
N2 C3 C8 120.0(4) . . ?
C2 C3 C8 128.4(4) . . ?
C1 C4 C5 127.8(4) . . ?
C1 C4 S1 121.7(3) . . ?
C5 C4 S1 110.4(3) . . ?
C6 C5 C4 105.1(3) . . ?
C7 C6 C5 114.3(5) . . ?
C6 C7 S1 114.7(5) . . ?
F3 C8 F1 108.9(5) . . ?
F3 C8 F2 107.0(5) . . ?
F1 C8 F2 102.8(5) . . ?
F3 C8 C3 113.1(5) . . ?
F1 C8 C3 111.4(5) . . ?
F2 C8 C3 113.0(4) . . ?
N3 C9 C10 110.3(4) . . ?
N3 C9 C12 120.9(4) . . ?
C10 C9 C12 128.8(4) . . ?
C11 C10 C9 103.1(4) . . ?
N4 C11 C10 111.8(4) . . ?
N4 C11 C16 120.1(4) . . ?
C10 C11 C16 128.1(4) . . ?
C9 C12 C13 126.1(4) . . ?
C9 C12 S2 120.8(3) . . ?
C13 C12 S2 113.1(3) . . ?
C14 C13 C12 105.5(4) . . ?
C15 C14 C13 116.4(4) . . ?
C14 C15 S2 113.2(4) . . ?
F4 C16 F6 106.1(5) . . ?
F4 C16 F5 105.1(5) . . ?
F6 C16 F5 105.1(5) . . ?
F4 C16 C11 112.5(4) . . ?
F6 C16 C11 113.9(5) . . ?
F5 C16 C11 113.3(4) . . ?
O1 C17 C18 106.3(6) . . ?
C17 C18 C19 105.1(6) . . ?
C20 C19 C18 101.9(6) . . ?
O1 C20 C19 104.0(5) . . ?
O2 C21 C22 104.9(4) . . ?
C23 C22 C21 105.5(8) . . ?
C23 C22 C23A 21.6(8) . . ?
C21 C22 C23A 103.6(9) . . ?
C22 C23 C24 100.4(13) . . ?
C24A C23A C22 99.5(15) . . ?
O2 C24 C23 103.8(12) . . ?
O2 C24A C23A 101.9(15) . . ?
O3 C25 C26 104.8(11) . . ?
C26A C25A O3 104(3) . . ?
C27 C26 C25 96.1(15) . . ?
C25A C26A C27 120(3) . . ?
C28 C27 C26A 98.8(15) . . ?
C28 C27 C26 107.3(9) . . ?
C26A C27 C26 12(2) . . ?
O3 C28 C27 106.1(4) . . ?
O4 C29 C30 104.4(4) . . ?
C31 C30 C29 102.5(5) . . ?
C32 C31 C30 103.0(5) . . ?
O4 C32 C31 106.3(5) . . ?

loop_
_geom_bond_atom_site_label_1
_geom_bond_atom_site_label_2
_geom_bond_distance
_geom_bond_site_symmetry_2
_geom_bond_publ_flag
Ba1 N2 2.724(4) . ?
Ba1 O1 2.730(3) . ?
Ba1 O4 2.732(4) . ?
Ba1 O2 2.736(3) . ?
Ba1 O3 2.736(4) . ?
Ba1 N4 2.753(4) . ?
Ba1 N3 2.786(4) . ?
Ba1 N1 2.792(4) . ?
S1 C7 1.623(6) . ?
S1 C4 1.667(5) . ?
S2 C15 1.702(5) . ?
S2 C12 1.720(4) . ?
F1 C8 1.353(6) . ?
F2 C8 1.357(7) . ?
F3 C8 1.303(7) . ?
F4 C16 1.322(7) . ?
F5 C16 1.337(6) . ?
F6 C16 1.326(7) . ?
O1 C17 1.432(7) . ?
O1 C20 1.439(6) . ?
O2 C24A 1.410(12) . ?
O2 C21 1.447(6) . ?
O2 C24 1.491(11) . ?
O3 C25 1.406(14) . ?
O3 C28 1.435(7) . ?
O3 C25A 1.50(3) . ?
O4 C29 1.436(6) . ?
O4 C32 1.442(7) . ?
N1 C1 1.357(5) . ?
N1 N2 1.360(5) . ?
N2 C3 1.332(6) . ?
N3 C9 1.344(5) . ?
N3 N4 1.364(5) . ?
N4 C11 1.338(6) . ?
C1 C2 1.395(7) . ?
C1 C4 1.452(6) . ?
C2 C3 1.401(7) . ?
C3 C8 1.479(7) . ?
C4 C5 1.496(5) . ?
C5 C6 1.493(8) . ?
C6 C7 1.305(7) . ?
C9 C10 1.390(6) . ?
C9 C12 1.457(5) . ?
C10 C11 1.378(6) . ?
C11 C16 1.481(6) . ?
C12 C13 1.468(6) . ?
C13 C14 1.466(7) . ?
C14 C15 1.328(7) . ?
C17 C18 1.483(10) . ?
C18 C19 1.563(12) . ?
C19 C20 1.500(9) . ?
C21 C22 1.517(7) . ?
C22 C23 1.51(2) . ?
C22 C23A 1.57(2) . ?
C23 C24 1.53(2) . ?
C23A C24A 1.50(3) . ?
C25 C26 1.59(3) . ?
C25A C26A 1.22(5) . ?
C26 C27 1.55(2) . ?
C26A C27 1.52(4) . ?
C27 C28 1.512(7) . ?
C29 C30 1.515(8) . ?
C30 C31 1.507(9) . ?
C31 C32 1.503(8) . ?
